data_7233422
loop_
_publ_author_name
'Vaganova, Tamara A.'
'Gatilov, Yurij V.'
'Benassi, Enrico'
'Chuikov, Igor P.'
'Pishchur, Denis P.'
'Malykhin, Evgenij V.'

_publ_section_title
;
 Impact of molecular packing rearrangement on solid-state fluorescence:
 polyhalogenated N-hetarylamines vs. their co-crystals with 18-crown-6
;
_journal_issue 39
_journal_name_full CrystEngComm
_journal_page_first 5931
_journal_paper_doi 10.1039/C9CE00645A
_journal_volume 21
_journal_year 2019
_chemical_formula_moiety 'C5 H2 Cl2 F2 N2'
_chemical_formula_sum 'C5 H2 Cl2 F2 N2'
_chemical_formula_weight 198.99
_chemical_melting_point 387
_chemical_name_systematic 4-amino-3,5-dichloro-2,6-difluoropyridine
_space_group_crystal_system monoclinic
_space_group_IT_number 14
_space_group_name_Hall '-P 2ybc'
_space_group_name_H-M_alt 'P 1 21/c 1'
_symmetry_space_group_name_Hall '-P 2ybc'
_symmetry_space_group_name_H-M 'P 1 21/c 1'
_atom_sites_solution_hydrogens difmap
_atom_sites_solution_primary direct
_atom_sites_solution_secondary difmap
_audit_creation_method SHELXL-2014/7
_audit_update_record
;
2019-04-22 deposited with the CCDC.    2019-08-23 downloaded from the CCDC.
;
_cell_angle_alpha 90
_cell_angle_beta 92.519(2)
_cell_angle_gamma 90
_cell_formula_units_Z 8
_cell_length_a 15.0718(7)
_cell_length_b 13.6626(5)
_cell_length_c 7.0649(3)
_cell_measurement_reflns_used 9899
_cell_measurement_temperature 296(2)
_cell_measurement_theta_max 27.08
_cell_measurement_theta_min 2.71
_cell_volume 1453.40(11)
_computing_cell_refinement 'Bruker SAINT'
_computing_data_collection 'Bruker APEX2'
_computing_data_reduction 'Bruker SAINT'
_computing_molecular_graphics 'Bruker SHELXTL'
_computing_publication_material 'Bruker SHELXTL'
_computing_structure_refinement 'SHELXL-2014/7 (Sheldrick, 2014)'
_computing_structure_solution 'SHELXS-97 (Sheldrick, 2008)'
_diffrn_ambient_temperature 296(2)
_diffrn_measured_fraction_theta_full 1.000
_diffrn_measured_fraction_theta_max 0.996
_diffrn_measurement_device_type 'Bruker APEX-II CCD'
_diffrn_measurement_method '\f and \w scans'
_diffrn_radiation_type MoK\a
_diffrn_radiation_wavelength 0.71073
_diffrn_reflns_av_R_equivalents 0.0463
_diffrn_reflns_av_unetI/netI 0.0227
_diffrn_reflns_Laue_measured_fraction_full 1.000
_diffrn_reflns_Laue_measured_fraction_max 0.996
_diffrn_reflns_limit_h_max 19
_diffrn_reflns_limit_h_min -19
_diffrn_reflns_limit_k_max 17
_diffrn_reflns_limit_k_min -18
_diffrn_reflns_limit_l_max 9
_diffrn_reflns_limit_l_min -9
_diffrn_reflns_number 27163
_diffrn_reflns_point_group_measured_fraction_full 1.000
_diffrn_reflns_point_group_measured_fraction_max 0.996
_diffrn_reflns_theta_full 25.242
_diffrn_reflns_theta_max 28.004
_diffrn_reflns_theta_min 1.352
_exptl_absorpt_coefficient_mu 0.857
_exptl_absorpt_correction_T_max 0.5632
_exptl_absorpt_correction_T_min 0.5101
_exptl_absorpt_correction_type multi-scan
_exptl_absorpt_process_details SADABS-2008/1
_exptl_crystal_colour colourless
_exptl_crystal_density_diffrn 1.819
_exptl_crystal_description block
_exptl_crystal_F_000 784
_exptl_crystal_size_max 0.600
_exptl_crystal_size_mid 0.360
_exptl_crystal_size_min 0.250
_refine_diff_density_max 0.480
_refine_diff_density_min -0.299
_refine_diff_density_rms 0.052
_refine_ls_extinction_coef 0.0074(11)
_refine_ls_extinction_expression Fc^*^=kFc[1+0.001xFc^2^\l^3^/sin(2\q)]^-1/4^
_refine_ls_extinction_method 'SHELXL-2014/7 (Sheldrick 2014'
_refine_ls_goodness_of_fit_ref 0.972
_refine_ls_hydrogen_treatment refall
_refine_ls_matrix_type full
_refine_ls_number_parameters 216
_refine_ls_number_reflns 3498
_refine_ls_number_restraints 6
_refine_ls_restrained_S_all 0.972
_refine_ls_R_factor_all 0.0555
_refine_ls_R_factor_gt 0.0424
_refine_ls_shift/su_max 0.000
_refine_ls_shift/su_mean 0.000
_refine_ls_structure_factor_coef Fsqd
_refine_ls_weighting_details 'w=1/[\s^2^(Fo^2^)+(0.0660P)^2^+0.9981P] where P=(Fo^2^+2Fc^2^)/3'
_refine_ls_weighting_scheme calc
_refine_ls_wR_factor_gt 0.1192
_refine_ls_wR_factor_ref 0.1338
_reflns_Friedel_coverage 0.000
_reflns_number_gt 2758
_reflns_number_total 3498
_reflns_threshold_expression 'I > 2\s(I)'
_cod_data_source_file c9ce00645a2.cif
_cod_data_source_block C-m_998
_cod_depositor_comments 'Adding full bibliography for 7233421--7233432.cif.'
_cod_database_code 7233422
_shelx_shelxl_version_number 2014/7
_shelx_space_group_comment
;
The symmetry employed for this shelxl refinement is uniquely defined
by the following loop, which should always be used as a source of
symmetry information in preference to the above space-group names.
They are only intended as comments.
;
_shelx_estimated_absorpt_t_min 0.627
_shelx_estimated_absorpt_t_max 0.814

loop_
_space_group_symop_operation_xyz
'x, y, z'
'-x, y+1/2, -z+1/2'
'-x, -y, -z'
'x, -y-1/2, z-1/2'

loop_
_atom_site_label
_atom_site_type_symbol
_atom_site_fract_x
_atom_site_fract_y
_atom_site_fract_z
_atom_site_U_iso_or_equiv
_atom_site_adp_type
_atom_site_occupancy
_atom_site_site_symmetry_order
_atom_site_calc_flag
_atom_site_refinement_flags_posn
Cl1 Cl 0.71584(5) 0.13076(6) 0.05928(12) 0.0789(3) Uani 1 1 d .
F1 F 0.72046(11) 0.12423(13) 0.4754(3) 0.0748(5) Uani 1 1 d .
N1 N 0.57399(14) 0.12184(15) 0.5163(3) 0.0531(5) Uani 1 1 d .
C1 C 0.63809(16) 0.12444(17) 0.3967(3) 0.0493(5) Uani 1 1 d .
Cl2 Cl 0.36240(5) 0.12339(8) 0.16825(13) 0.0867(3) Uani 1 1 d .
F2 F 0.42841(12) 0.11983(16) 0.5625(2) 0.0819(6) Uani 1 1 d .
N2 N 0.5235(2) 0.1277(2) -0.0654(3) 0.0699(7) Uani 1 1 d D
H2B H 0.5649(14) 0.133(2) -0.141(4) 0.080(11) Uiso 1 1 d D
H2A H 0.4711(8) 0.130(2) -0.111(4) 0.062(9) Uiso 1 1 d D
C2 C 0.62709(15) 0.12673(16) 0.2040(3) 0.0465(5) Uani 1 1 d .
C3 C 0.54023(16) 0.12600(16) 0.1227(3) 0.0456(5) Uani 1 1 d .
C4 C 0.47119(15) 0.12362(17) 0.2493(3) 0.0486(5) Uani 1 1 d .
C5 C 0.49365(16) 0.12217(18) 0.4389(3) 0.0503(5) Uani 1 1 d .
Cl3 Cl 0.23023(4) 0.39414(6) 0.16007(14) 0.0766(3) Uani 1 1 d .
F3 F 0.16281(11) 0.19661(12) 0.2004(3) 0.0872(6) Uani 1 1 d .
N3 N 0.02108(14) 0.23048(15) 0.2597(3) 0.0595(5) Uani 1 1 d .
N4 N 0.07383(15) 0.52841(15) 0.2072(3) 0.0546(5) Uani 1 1 d D
H4B H 0.0354(14) 0.5733(15) 0.217(4) 0.068(9) Uiso 1 1 d D
H4A H 0.1255(9) 0.549(2) 0.193(4) 0.067(9) Uiso 1 1 d D
Cl4 Cl -0.11436(4) 0.47757(5) 0.28904(10) 0.0628(2) Uani 1 1 d .
F4 F -0.11992(10) 0.26340(13) 0.3191(3) 0.0782(5) Uani 1 1 d .
C6 C 0.10052(16) 0.26456(19) 0.2241(4) 0.0565(6) Uani 1 1 d .
C7 C 0.12311(15) 0.36106(18) 0.2063(4) 0.0498(5) Uani 1 1 d .
C8 C 0.05699(14) 0.43249(16) 0.2258(3) 0.0428(5) Uani 1 1 d .
C9 C -0.02821(15) 0.39707(16) 0.2641(3) 0.0447(5) Uani 1 1 d .
C10 C -0.03986(16) 0.29783(19) 0.2801(4) 0.0531(6) Uani 1 1 d .

loop_
_atom_site_aniso_label
_atom_site_aniso_U_11
_atom_site_aniso_U_22
_atom_site_aniso_U_33
_atom_site_aniso_U_23
_atom_site_aniso_U_13
_atom_site_aniso_U_12
Cl1 0.0648(4) 0.0904(6) 0.0843(5) 0.0101(4) 0.0370(4) 0.0020(3)
F1 0.0492(9) 0.0906(12) 0.0830(12) -0.0048(9) -0.0165(8) 0.0072(8)
N1 0.0553(12) 0.0676(13) 0.0362(9) -0.0026(8) -0.0013(8) 0.0083(9)
C1 0.0464(12) 0.0505(13) 0.0505(13) -0.0013(10) -0.0033(10) 0.0055(9)
Cl2 0.0477(4) 0.1325(8) 0.0785(5) -0.0073(5) -0.0141(3) 0.0077(4)
F2 0.0595(10) 0.1372(17) 0.0507(9) -0.0043(9) 0.0202(7) 0.0096(10)
N2 0.087(2) 0.0882(18) 0.0347(11) 0.0006(10) 0.0032(12) 0.0063(15)
C2 0.0465(12) 0.0463(12) 0.0475(12) 0.0009(9) 0.0124(9) 0.0028(9)
C3 0.0593(14) 0.0456(12) 0.0320(10) -0.0004(8) 0.0040(9) 0.0050(9)
C4 0.0424(11) 0.0615(14) 0.0415(11) -0.0034(10) -0.0018(9) 0.0064(9)
C5 0.0485(12) 0.0654(15) 0.0378(11) -0.0031(10) 0.0097(9) 0.0064(10)
Cl3 0.0411(3) 0.0706(5) 0.1185(7) 0.0117(4) 0.0091(4) -0.0041(3)
F3 0.0600(10) 0.0544(9) 0.1481(18) 0.0126(10) 0.0158(10) 0.0127(8)
N3 0.0554(12) 0.0474(11) 0.0760(14) 0.0074(10) 0.0054(10) -0.0046(9)
N4 0.0496(12) 0.0448(11) 0.0696(14) 0.0026(9) 0.0042(10) -0.0039(9)
Cl4 0.0518(4) 0.0643(4) 0.0735(4) -0.0004(3) 0.0154(3) 0.0087(3)
F4 0.0539(9) 0.0669(10) 0.1155(14) 0.0083(9) 0.0226(9) -0.0155(7)
C6 0.0479(13) 0.0477(13) 0.0737(16) 0.0065(11) 0.0009(11) 0.0033(10)
C7 0.0399(11) 0.0504(13) 0.0587(14) 0.0058(10) -0.0004(10) -0.0021(9)
C8 0.0444(11) 0.0448(11) 0.0388(10) 0.0024(8) -0.0029(8) -0.0033(9)
C9 0.0431(11) 0.0482(12) 0.0430(11) 0.0017(9) 0.0039(9) -0.0007(9)
C10 0.0468(12) 0.0540(13) 0.0587(14) 0.0047(11) 0.0061(10) -0.0092(10)

loop_
_atom_type_symbol
_atom_type_description
_atom_type_scat_dispersion_real
_atom_type_scat_dispersion_imag
_atom_type_scat_source
C C 0.0033 0.0016 'International Tables Vol C Tables 4.2.6.8 and 6.1.1.4'
H H 0.0000 0.0000 'International Tables Vol C Tables 4.2.6.8 and 6.1.1.4'
N N 0.0061 0.0033 'International Tables Vol C Tables 4.2.6.8 and 6.1.1.4'
F F 0.0171 0.0103 'International Tables Vol C Tables 4.2.6.8 and 6.1.1.4'
Cl Cl 0.1484 0.1585 'International Tables Vol C Tables 4.2.6.8 and 6.1.1.4'

loop_
_geom_angle_atom_site_label_1
_geom_angle_atom_site_label_2
_geom_angle_atom_site_label_3
_geom_angle
C5 N1 C1 115.2(2)
N1 C1 F1 115.4(2)
N1 C1 C2 125.6(2)
F1 C1 C2 119.0(2)
C3 N2 H2B 121(2)
C3 N2 H2A 121(2)
H2B N2 H2A 118(3)
C1 C2 C3 118.5(2)
C1 C2 Cl1 122.03(19)
C3 C2 Cl1 119.44(18)
N2 C3 C4 121.3(2)
N2 C3 C2 122.4(2)
C4 C3 C2 116.32(19)
C5 C4 C3 117.8(2)
C5 C4 Cl2 121.30(19)
C3 C4 Cl2 120.89(17)
N1 C5 F2 114.8(2)
N1 C5 C4 126.5(2)
F2 C5 C4 118.7(2)
C10 N3 C6 114.8(2)
C8 N4 H4B 124.5(19)
C8 N4 H4A 122(2)
H4B N4 H4A 114(2)
N3 C6 F3 115.3(2)
N3 C6 C7 126.1(2)
F3 C6 C7 118.6(2)
C6 C7 C8 118.6(2)
C6 C7 Cl3 120.63(19)
C8 C7 Cl3 120.73(18)
N4 C8 C7 122.0(2)
N4 C8 C9 122.1(2)
C7 C8 C9 115.9(2)
C10 C9 C8 118.4(2)
C10 C9 Cl4 121.63(18)
C8 C9 Cl4 119.95(17)
N3 C10 F4 114.8(2)
N3 C10 C9 126.2(2)
F4 C10 C9 119.0(2)

loop_
_geom_bond_atom_site_label_1
_geom_bond_atom_site_label_2
_geom_bond_distance
Cl1 C2 1.720(2)
F1 C1 1.338(3)
N1 C5 1.307(3)
N1 C1 1.311(3)
C1 C2 1.364(3)
Cl2 C4 1.713(2)
F2 C5 1.344(3)
N2 C3 1.342(3)
N2 H2B 0.840(10)
N2 H2A 0.840(10)
C2 C3 1.407(3)
C3 C4 1.402(3)
C4 C5 1.368(3)
Cl3 C7 1.721(2)
F3 C6 1.336(3)
N3 C10 1.312(3)
N3 C6 1.319(3)
N4 C8 1.342(3)
N4 H4B 0.848(10)
N4 H4A 0.841(10)
Cl4 C9 1.717(2)
F4 C10 1.335(3)
C6 C7 1.369(3)
C7 C8 1.406(3)
C8 C9 1.410(3)
C9 C10 1.373(3)

loop_
_geom_torsion_atom_site_label_1
_geom_torsion_atom_site_label_2
_geom_torsion_atom_site_label_3
_geom_torsion_atom_site_label_4
_geom_torsion
C5 N1 C1 F1 179.9(2)
C5 N1 C1 C2 -0.4(4)
N1 C1 C2 C3 -0.2(4)
F1 C1 C2 C3 179.4(2)
N1 C1 C2 Cl1 179.6(2)
F1 C1 C2 Cl1 -0.8(3)
C1 C2 C3 N2 -179.7(2)
Cl1 C2 C3 N2 0.5(3)
C1 C2 C3 C4 0.4(3)
Cl1 C2 C3 C4 -179.40(18)
N2 C3 C4 C5 -179.9(2)
C2 C3 C4 C5 0.0(3)
N2 C3 C4 Cl2 -0.3(3)
C2 C3 C4 Cl2 179.53(17)
C1 N1 C5 F2 -179.8(2)
C1 N1 C5 C4 0.9(4)
C3 C4 C5 N1 -0.7(4)
Cl2 C4 C5 N1 179.7(2)
C3 C4 C5 F2 -180.0(2)
Cl2 C4 C5 F2 0.5(3)
C10 N3 C6 F3 -179.1(2)
C10 N3 C6 C7 -0.4(4)
N3 C6 C7 C8 -0.4(4)
F3 C6 C7 C8 178.2(2)
N3 C6 C7 Cl3 179.8(2)
F3 C6 C7 Cl3 -1.6(4)
C6 C7 C8 N4 -178.9(2)
Cl3 C7 C8 N4 0.8(3)
C6 C7 C8 C9 0.5(3)
Cl3 C7 C8 C9 -179.78(17)
N4 C8 C9 C10 179.7(2)
C7 C8 C9 C10 0.3(3)
N4 C8 C9 Cl4 -0.1(3)
C7 C8 C9 Cl4 -179.51(17)
C6 N3 C10 F4 -179.0(2)
C6 N3 C10 C9 1.3(4)
C8 C9 C10 N3 -1.3(4)
Cl4 C9 C10 N3 178.5(2)
C8 C9 C10 F4 179.0(2)
Cl4 C9 C10 F4 -1.1(3)
